data_4300411
_journal_name_full 'Inorganic Chemistry'
_journal_paper_doi 10.1021/ic051151b
_journal_year 2006
_chemical_formula_sum 'C32 H52 F24 N10 O8 P4 Ru2 S8'
_chemical_formula_weight 1743.34
_space_group_IT_number 13
_symmetry_cell_setting monoclinic
_symmetry_space_group_name_Hall '-P 2yc'
_symmetry_space_group_name_H-M 'P 1 2/c 1'
_cell_angle_alpha 90.00
_cell_angle_beta 113.4250(10)
_cell_angle_gamma 90.00
_cell_formula_units_Z 2
_cell_length_a 16.6771(12)
_cell_length_b 10.9629(8)
_cell_length_c 19.3193(14)
_cell_measurement_temperature 150(2)
_cell_volume 3241.0(4)
_diffrn_ambient_temperature 150(2)
_exptl_crystal_density_diffrn 1.786
_cod_depositor_comments
;
The following automatic conversions were performed:
'_symmetry_cell_setting' value 'Monoclinic' changed to 'monoclinic'
according to '/home/saulius/struct/CIF-dictionaries/cif_core.dic'
dictionary named 'cif_core.dic' version 2.4.1 from 2010-06-29.

Automatic conversion script
Id: cif_fix_enum 1527 2010-12-29 10:47:43Z saulius 
;
_cod_original_sg_symbol_H-M 'P 2/c'
_cod_database_code 4300411

loop_
_symmetry_equiv_pos_as_xyz
'x, y, z'
'-x, y, -z+1/2'
'-x, -y, -z'
'x, -y, z-1/2'

loop_
_atom_site_label
_atom_site_type_symbol
_atom_site_fract_x
_atom_site_fract_y
_atom_site_fract_z
_atom_site_U_iso_or_equiv
_atom_site_adp_type
_atom_site_occupancy
_atom_site_symmetry_multiplicity
_atom_site_calc_flag
_atom_site_refinement_flags
_atom_site_disorder_assembly
_atom_site_disorder_group
Ru1 Ru 0.69824(3) 0.36626(4) 0.04337(2) 0.01698(15) Uani 1 1 d . . .
S1 S 0.64829(9) 0.22612(14) -0.05842(9) 0.0299(3) Uani 1 1 d . . .
S2 S 0.83860(8) 0.31081(13) 0.05738(9) 0.0264(3) Uani 1 1 d . . .
S3 S 0.76611(9) 0.46018(12) 0.16361(7) 0.0221(3) Uani 1 1 d . . .
S4 S 0.69121(9) 0.19908(13) 0.11386(9) 0.0283(3) Uani 1 1 d . . .
P1 P 0.9428(2) 0.5857(4) 0.39386(16) 0.0817(9) Uani 1 1 d D . .
P2 P 0.88791(11) 0.0606(2) 0.34763(12) 0.0482(5) Uani 1 1 d D . .
F1 F 0.9547(5) 0.5270(8) 0.4741(4) 0.110(2) Uani 1 1 d . . .
F2 F 0.9298(9) 0.6291(10) 0.3172(5) 0.070(3) Uiso 0.584(15) 1 d PDU A 1
F2' F 0.9639(16) 0.6125(19) 0.3278(9) 0.097(4) Uiso 0.416(15) 1 d PDU A 2
F3 F 0.8443(4) 0.5748(11) 0.3670(6) 0.066(3) Uiso 0.584(15) 1 d PDU A 1
F3' F 0.8551(7) 0.6344(13) 0.3872(8) 0.058(3) Uiso 0.416(15) 1 d PDU A 2
F4 F 1.0451(6) 0.5836(10) 0.4210(6) 0.144(3) Uani 1 1 d . A .
F5 F 0.9379(9) 0.7164(8) 0.4194(7) 0.080(3) Uiso 0.584(15) 1 d PDU A 1
F5' F 0.9787(14) 0.7001(13) 0.4422(10) 0.092(4) Uiso 0.416(15) 1 d PDU A 2
F6 F 0.9465(8) 0.4412(8) 0.3672(5) 0.151(4) Uani 1 1 d . A .
F7 F 0.9066(4) 0.2067(5) 0.3571(3) 0.0777(16) Uani 1 1 d . B .
F8 F 0.8671(4) -0.0802(5) 0.3395(3) 0.0753(16) Uani 1 1 d . B .
F9 F 0.7936(5) 0.0904(10) 0.2859(6) 0.068(3) Uiso 0.558(9) 1 d PDU B 1
F9' F 0.7863(4) 0.0880(11) 0.3161(7) 0.057(3) Uiso 0.442(9) 1 d PDU B 2
F10 F 0.9880(5) 0.0142(9) 0.3782(6) 0.071(3) Uiso 0.558(9) 1 d PDU B 1
F10' F 0.9818(6) 0.0552(11) 0.4181(6) 0.064(3) Uiso 0.442(9) 1 d PDU B 2
F11 F 0.8851(9) 0.0571(11) 0.2654(5) 0.080(3) Uiso 0.558(9) 1 d PDU B 1
F11' F 0.9382(9) 0.0727(12) 0.2945(7) 0.069(3) Uiso 0.442(9) 1 d PDU B 2
F12 F 0.8522(7) 0.0794(10) 0.4136(5) 0.064(2) Uiso 0.558(9) 1 d PDU B 1
F12' F 0.8940(11) 0.0393(15) 0.4324(5) 0.084(4) Uiso 0.442(9) 1 d PDU B 2
N1 N 0.7000(3) 0.5226(4) -0.0200(2) 0.0202(9) Uani 1 1 d . . .
N2 N 0.5779(3) 0.4391(4) 0.0204(2) 0.0164(8) Uani 1 1 d . . .
N3 N 0.5161(3) 0.3946(4) 0.0410(2) 0.0184(9) Uani 1 1 d . . .
C1 C 0.7660(4) 0.5612(5) -0.0377(3) 0.0258(12) Uani 1 1 d . . .
H1A H 0.8176 0.5133 -0.0227 0.031 Uiso 1 1 calc R . .
C2 C 0.7614(4) 0.6694(6) -0.0773(3) 0.0281(12) Uani 1 1 d . . .
H2A H 0.8093 0.6940 -0.0888 0.034 Uiso 1 1 calc R . .
C3 C 0.6879(4) 0.7398(5) -0.0994(3) 0.0288(12) Uani 1 1 d . . .
H3A H 0.6843 0.8136 -0.1262 0.035 Uiso 1 1 calc R . .
C4 C 0.6184(4) 0.7020(5) -0.0823(3) 0.0246(11) Uani 1 1 d . . .
H4A H 0.5663 0.7491 -0.0973 0.029 Uiso 1 1 calc R . .
C5 C 0.6268(3) 0.5928(5) -0.0422(3) 0.0182(10) Uani 1 1 d . . .
C6 C 0.5592(3) 0.5455(5) -0.0204(3) 0.0178(10) Uani 1 1 d . . .
C7 C 0.7519(4) 0.1662(7) -0.0589(5) 0.048(2) Uani 1 1 d . . .
H7A H 0.7411 0.0840 -0.0821 0.058 Uiso 1 1 calc R . .
H7B H 0.7711 0.2198 -0.0906 0.058 Uiso 1 1 calc R . .
C8 C 0.8239(4) 0.1578(6) 0.0184(5) 0.0445(19) Uani 1 1 d . . .
H8A H 0.8785 0.1285 0.0152 0.053 Uiso 1 1 calc R . .
H8B H 0.8076 0.1007 0.0504 0.053 Uiso 1 1 calc R . .
C9 C 0.8966(4) 0.2974(6) 0.1593(4) 0.0347(14) Uani 1 1 d . . .
H9A H 0.8726 0.2296 0.1791 0.042 Uiso 1 1 calc R . .
H9B H 0.9597 0.2826 0.1731 0.042 Uiso 1 1 calc R . .
C10 C 0.8822(4) 0.4195(6) 0.1905(4) 0.0328(13) Uani 1 1 d . . .
H10A H 0.9105 0.4844 0.1726 0.039 Uiso 1 1 calc R . .
H10B H 0.9114 0.4171 0.2463 0.039 Uiso 1 1 calc R . .
C11 C 0.7357(4) 0.3611(6) 0.2271(4) 0.0363(15) Uani 1 1 d . . .
H11A H 0.7880 0.3153 0.2602 0.044 Uiso 1 1 calc R . .
H11B H 0.7169 0.4134 0.2598 0.044 Uiso 1 1 calc R . .
C12 C 0.6631(4) 0.2708(6) 0.1862(3) 0.0322(13) Uani 1 1 d . . .
H12A H 0.6063 0.3135 0.1630 0.039 Uiso 1 1 calc R . .
H12B H 0.6589 0.2088 0.2219 0.039 Uiso 1 1 calc R . .
C13 C 0.5936(4) 0.1211(5) 0.0492(4) 0.0320(14) Uani 1 1 d . . .
H13A H 0.5841 0.0444 0.0719 0.038 Uiso 1 1 calc R . .
H13B H 0.5415 0.1737 0.0369 0.038 Uiso 1 1 calc R . .
C14 C 0.6104(4) 0.0944(6) -0.0213(4) 0.0386(16) Uani 1 1 d . . .
H14A H 0.5557 0.0636 -0.0611 0.046 Uiso 1 1 calc R . .
H14B H 0.6546 0.0288 -0.0095 0.046 Uiso 1 1 calc R . .
O1S O 0.5940(5) 0.8105(6) 0.0913(4) 0.078(2) Uani 1 1 d . . .
O2S O 0.5978(4) 0.6355(6) 0.1420(4) 0.0621(16) Uani 1 1 d . . .
N1S N 0.6229(4) 0.7418(6) 0.1453(3) 0.0471(16) Uani 1 1 d . . .
C1S C 0.6903(5) 0.7831(9) 0.2171(4) 0.061(2) Uani 1 1 d . . .
H1SA H 0.7055 0.7163 0.2538 0.091 Uiso 1 1 calc R . .
H1SB H 0.6681 0.8524 0.2363 0.091 Uiso 1 1 calc R . .
H1SC H 0.7425 0.8083 0.2092 0.091 Uiso 1 1 calc R . .
O3S O 0.7717(7) -0.1031(8) 0.0739(6) 0.112(3) Uani 1 1 d . C .
O4S O 0.8017(5) -0.2858(5) 0.1088(4) 0.076(2) Uani 1 1 d . C .
N2S N 0.8218(5) -0.1837(6) 0.1103(5) 0.060(2) Uani 1 1 d D . .
C2S C 0.9108(10) -0.1400(17) 0.1193(12) 0.068(4) Uiso 0.519(17) 1 d PDU C 1
H2SA H 0.9117 -0.1266 0.0695 0.101 Uiso 0.519(17) 1 calc PR C 1
H2SB H 0.9546 -0.2016 0.1466 0.101 Uiso 0.519(17) 1 calc PR C 1
H2SC H 0.9243 -0.0634 0.1478 0.101 Uiso 0.519(17) 1 calc PR C 1
C2S' C 0.8999(12) -0.161(2) 0.1828(10) 0.073(5) Uiso 0.481(17) 1 d PDU C 2
H2SD H 0.8849 -0.1812 0.2257 0.110 Uiso 0.481(17) 1 calc PR C 2
H2SE H 0.9171 -0.0755 0.1856 0.110 Uiso 0.481(17) 1 calc PR C 2
H2SF H 0.9485 -0.2132 0.1842 0.110 Uiso 0.481(17) 1 calc PR C 2

loop_
_atom_site_aniso_label
_atom_site_aniso_U_11
_atom_site_aniso_U_22
_atom_site_aniso_U_33
_atom_site_aniso_U_23
_atom_site_aniso_U_13
_atom_site_aniso_U_12
Ru1 0.0119(2) 0.0161(2) 0.0207(2) -0.00038(15) 0.00414(17) 0.00132(14)
S1 0.0196(7) 0.0305(8) 0.0361(8) -0.0135(6) 0.0074(6) -0.0020(5)
S2 0.0136(6) 0.0232(7) 0.0394(8) -0.0072(6) 0.0074(6) 0.0019(5)
S3 0.0205(6) 0.0224(7) 0.0198(6) 0.0013(5) 0.0043(5) 0.0001(5)
S4 0.0179(7) 0.0207(7) 0.0362(8) 0.0084(6) 0.0000(6) -0.0003(5)
P1 0.0610(16) 0.124(3) 0.0588(16) -0.0031(16) 0.0226(13) -0.0136(17)
P2 0.0244(8) 0.0676(14) 0.0506(11) 0.0329(10) 0.0129(8) 0.0051(8)
F1 0.118(6) 0.132(6) 0.090(5) 0.017(5) 0.053(5) 0.025(5)
F4 0.106(7) 0.166(8) 0.179(9) 0.031(7) 0.077(7) 0.014(6)
F6 0.240(12) 0.096(6) 0.130(7) -0.022(5) 0.086(8) -0.008(7)
F7 0.057(3) 0.083(4) 0.093(4) 0.012(3) 0.029(3) -0.020(3)
F8 0.073(4) 0.054(3) 0.089(4) 0.026(3) 0.022(3) 0.013(3)
N1 0.018(2) 0.023(2) 0.020(2) -0.0020(17) 0.0084(18) 0.0012(17)
N2 0.0154(19) 0.017(2) 0.0139(19) -0.0001(16) 0.0029(16) -0.0001(16)
N3 0.013(2) 0.020(2) 0.021(2) 0.0031(17) 0.0059(17) 0.0023(16)
C1 0.020(3) 0.032(3) 0.029(3) -0.004(2) 0.014(2) -0.002(2)
C2 0.028(3) 0.034(3) 0.027(3) 0.000(2) 0.017(2) -0.008(2)
C3 0.031(3) 0.026(3) 0.033(3) 0.007(2) 0.017(3) -0.003(2)
C4 0.026(3) 0.026(3) 0.024(3) 0.008(2) 0.012(2) 0.002(2)
C5 0.016(2) 0.021(2) 0.016(2) 0.0038(19) 0.0048(19) 0.0010(19)
C6 0.015(2) 0.020(2) 0.017(2) 0.0011(19) 0.0044(19) 0.0020(19)
C7 0.025(3) 0.049(4) 0.074(5) -0.040(4) 0.023(3) -0.005(3)
C8 0.021(3) 0.025(3) 0.080(5) -0.020(3) 0.011(3) 0.004(2)
C9 0.018(3) 0.029(3) 0.043(4) 0.003(3) -0.001(3) 0.007(2)
C10 0.020(3) 0.034(3) 0.033(3) -0.002(3) -0.001(2) -0.001(2)
C11 0.036(4) 0.043(4) 0.024(3) 0.009(3) 0.006(3) -0.006(3)
C12 0.031(3) 0.032(3) 0.030(3) 0.012(3) 0.008(3) -0.001(2)
C13 0.021(3) 0.021(3) 0.046(4) 0.005(3) 0.005(3) -0.003(2)
C14 0.021(3) 0.026(3) 0.060(4) -0.015(3) 0.007(3) -0.003(2)
O1S 0.106(6) 0.065(4) 0.050(4) 0.003(3) 0.017(4) 0.037(4)
O2S 0.062(4) 0.065(4) 0.057(4) -0.017(3) 0.022(3) -0.004(3)
N1S 0.047(4) 0.051(4) 0.036(3) -0.011(3) 0.008(3) 0.015(3)
C1S 0.042(4) 0.080(6) 0.040(4) -0.023(4) -0.006(3) 0.013(4)
O3S 0.104(7) 0.072(5) 0.148(9) 0.030(6) 0.035(6) -0.013(5)
O4S 0.121(6) 0.040(3) 0.063(4) 0.003(3) 0.032(4) -0.026(4)
N2S 0.075(5) 0.036(4) 0.085(5) -0.020(4) 0.049(5) -0.017(4)

loop_
_geom_bond_atom_site_label_1
_geom_bond_atom_site_label_2
_geom_bond_distance
_geom_bond_site_symmetry_2
_geom_bond_publ_flag
Ru1 N2 2.038(4) . ?
Ru1 N1 2.113(5) . ?
Ru1 S4 2.3140(15) . ?
Ru1 S2 2.3276(13) . ?
Ru1 S1 2.3704(15) . ?
Ru1 S3 2.3764(14) . ?
S1 C14 1.833(7) . ?
S1 C7 1.852(7) . ?
S2 C8 1.815(6) . ?
S2 C9 1.822(7) . ?
S3 C10 1.849(6) . ?
S3 C11 1.855(6) . ?
S4 C12 1.820(7) . ?
S4 C13 1.823(6) . ?
P1 F2' 1.482(8) . ?
P1 F2 1.487(8) . ?
P1 F3' 1.513(7) . ?
P1 F3 1.517(7) . ?
P1 F5 1.529(8) . ?
P1 F5' 1.536(9) . ?
P1 F4 1.574(9) . ?
P1 F1 1.617(8) . ?
P1 F6 1.675(9) . ?
P2 F11' 1.568(8) . ?
P2 F8 1.575(6) . ?
P2 F11 1.570(8) . ?
P2 F9 1.585(7) . ?
P2 F9' 1.586(7) . ?
P2 F12' 1.617(7) . ?
P2 F10 1.616(7) . ?
P2 F7 1.628(6) . ?
P2 F10' 1.617(8) . ?
P2 F12 1.621(7) . ?
F1 F1 1.559(15) 3_766 ?
F9 F11 1.760(16) . ?
F10' F12' 1.60(2) . ?
N1 C1 1.344(7) . ?
N1 C5 1.360(7) . ?
N2 N3 1.336(6) . ?
N2 C6 1.372(6) . ?
N3 C6 1.329(6) 3_665 ?
C1 C2 1.397(8) . ?
C2 C3 1.366(9) . ?
C3 C4 1.389(8) . ?
C4 C5 1.403(7) . ?
C5 C6 1.447(7) . ?
C6 N3 1.329(6) 3_665 ?
C7 C8 1.501(11) . ?
C9 C10 1.526(9) . ?
C11 C12 1.519(9) . ?
C13 C14 1.524(10) . ?
O1S N1S 1.219(9) . ?
O2S N1S 1.232(9) . ?
N1S C1S 1.468(9) . ?
O3S N2S 1.227(11) . ?
O4S N2S 1.166(8) . ?
N2S C2S 1.503(15) . ?
N2S C2S' 1.506(15) . ?
